data_4319174
loop_
_publ_author_name
'Nicholas P. Chatterton'
'David M. L. Goodgame'
'David A. Grachvogel'
'Izhar Hussain'
'Andrew J. P. White'
'David J. Williams'

_publ_section_title
;
 Influence of the Counteranion on the Formation of Polymeric Networks by
 Metal Complexes of Hexamethylenebis(acetamide)
;
_journal_name_full 'Inorganic Chemistry'
_journal_page_first 312
_journal_page_last 317
_journal_paper_doi 10.1021/ic000673i
_journal_volume 40
_journal_year 2001
_chemical_formula_sum 'C33 H63 Br4 Cl9 Hg Mn N6 O6'
_chemical_formula_weight 1534.11
_chemical_name_systematic
; 
 ? 
;
_space_group_IT_number 2
_symmetry_cell_setting triclinic
_symmetry_space_group_name_Hall '-P 1'
_symmetry_space_group_name_H-M 'P -1'
_atom_sites_solution_hydrogens geom
_atom_sites_solution_primary direct
_atom_sites_solution_secondary difmap
_audit_creation_method SHELXL
_cell_angle_alpha 93.609(10)
_cell_angle_beta 99.887(11)
_cell_angle_gamma 91.441(11)
_cell_formula_units_Z 2
_cell_length_a 12.856(2)
_cell_length_b 13.097(2)
_cell_length_c 18.002(2)
_cell_measurement_reflns_used 23
_cell_measurement_temperature 293(2)
_cell_measurement_theta_max 12.51
_cell_measurement_theta_min 4.92
_cell_volume 2978.2(7)
_computing_cell_refinement 'Siemens XSCANS'
_computing_data_collection 'Siemens XSCANS'
_computing_data_reduction 'Siemens SHELXTL'
_computing_molecular_graphics 'Siemens SHELXTL'
_computing_publication_material 'Siemens SHELXTL'
_computing_structure_refinement 'SHELXL-93 (Sheldrick, 1993)'
_computing_structure_solution 'SHELXS-86 (Sheldrick, 1990)'
_diffrn_ambient_temperature 293(2)
_diffrn_measurement_device 'Siemens P4'
_diffrn_measurement_method '\w scans'
_diffrn_radiation_monochromator graphite
_diffrn_radiation_source 'fine-focus sealed tube'
_diffrn_radiation_type MoK\a
_diffrn_radiation_wavelength 0.71073
_diffrn_reflns_av_R_equivalents 0.0473
_diffrn_reflns_av_sigmaI/netI 0.1372
_diffrn_reflns_limit_h_max 15
_diffrn_reflns_limit_h_min 0
_diffrn_reflns_limit_k_max 15
_diffrn_reflns_limit_k_min -15
_diffrn_reflns_limit_l_max 21
_diffrn_reflns_limit_l_min -21
_diffrn_reflns_number 10889
_diffrn_reflns_theta_max 25.00
_diffrn_reflns_theta_min 1.81
_diffrn_standards_decay_% 31.96
_diffrn_standards_interval_count 97
_diffrn_standards_number 3
_exptl_absorpt_coefficient_mu 5.913
_exptl_absorpt_correction_T_max 0.0895
_exptl_absorpt_correction_T_min 0.0424
_exptl_absorpt_correction_type Ellipsoidal
_exptl_crystal_colour Clear
_exptl_crystal_density_diffrn 1.711
_exptl_crystal_description prisms
_exptl_crystal_F_000 1498
_exptl_crystal_size_max 0.50
_exptl_crystal_size_mid 0.50
_exptl_crystal_size_min 0.38
_refine_diff_density_max 0.840
_refine_diff_density_min -0.971
_refine_diff_density_rms 0.125
_refine_ls_extinction_coef 0.0002(2)
_refine_ls_extinction_expression Fc^*^=kFc[1+0.001xFc^2^\l^3^/sin(2\q)]^-1/4^
_refine_ls_extinction_method SHELXL
_refine_ls_goodness_of_fit_all 0.987
_refine_ls_goodness_of_fit_obs 1.168
_refine_ls_matrix_type full
_refine_ls_number_parameters 584
_refine_ls_number_reflns 8206
_refine_ls_number_restraints 1959
_refine_ls_restrained_S_all 0.971
_refine_ls_restrained_S_obs 0.999
_refine_ls_R_factor_all 0.1987
_refine_ls_R_factor_obs 0.0786
_refine_ls_shift/esd_max -0.013
_refine_ls_shift/esd_mean 0.001
_refine_ls_structure_factor_coef Fsqd
_refine_ls_weighting_details 'w=1/[\s^2^(Fo^2^)+(0.0940P)^2^+0.0000P] where P=(Fo^2^+2Fc^2^)/3'
_refine_ls_weighting_scheme calc
_refine_ls_wR_factor_all 0.2319
_refine_ls_wR_factor_obs 0.1658
_reflns_number_observed 4403
_reflns_number_total 10386
_reflns_observed_criterion >2sigma(I)
_cod_data_source_file ic000673i_4.cif
_cod_data_source_block DMLG9905
_cod_depositor_comments
;
The following automatic conversions were performed:

'_symmetry_cell_setting' value 'Triclinic' changed to 'triclinic'
according to the built-in table from CIF Core dictionary named
'cif_core.dic' version 2.4.1 from 2010-06-29.

Automatic conversion script
Id: cif_fix_values 1646 2011-03-28 12:23:43Z adriana 

The following automatic conversions were performed:

'_refine_ls_weighting_scheme' value 'calc
w=1/[\s^2^(Fo^2^)+(0.0940P)^2^+0.0000P] where P=(Fo^2^+2Fc^2^)/3' was
changed to 'calc'. New tag '_refine_ls_weighting_details' was
created. The value of the new tag was set to
'w=1/[\s^2^(Fo^2^)+(0.0940P)^2^+0.0000P] where P=(Fo^2^+2Fc^2^)/3'.

Automatic conversion script
Id: cif_fix_values 3143 2015-03-26 13:38:13Z robertas 
;
_cod_original_cell_volume 2978.1(7)
_cod_original_formula_sum 'C33 H63 N6 O6 Mn Hg Br4 Cl9'
_cod_database_code 4319174

loop_
_symmetry_equiv_pos_as_xyz
'x, y, z'
'-x, -y, -z'

loop_
_atom_site_aniso_label
_atom_site_aniso_U_11
_atom_site_aniso_U_22
_atom_site_aniso_U_33
_atom_site_aniso_U_23
_atom_site_aniso_U_13
_atom_site_aniso_U_12
Hg 0.0752(5) 0.0885(5) 0.0711(4) 0.0122(3) 0.0205(3) 0.0074(4)
Br1 0.0957(13) 0.0994(13) 0.0675(9) -0.0156(9) 0.0298(9) -0.0219(11)
Br2 0.0836(13) 0.0809(12) 0.1066(12) 0.0159(10) -0.0030(10) -0.0069(10)
Br3 0.1003(14) 0.126(2) 0.0815(11) 0.0365(11) 0.0258(10) 0.0305(12)
Br4 0.100(2) 0.139(2) 0.1141(15) -0.0403(13) 0.0025(12) 0.0409(14)
Mn 0.0528(13) 0.0538(12) 0.0490(10) 0.0026(9) 0.0109(9) 0.0005(10)
O1 0.068(7) 0.067(7) 0.076(6) 0.012(5) 0.022(6) 0.010(6)
C1 0.097(15) 0.084(13) 0.073(10) 0.024(9) 0.021(10) 0.001(12)
N1 0.079(11) 0.054(9) 0.157(14) -0.001(9) 0.028(10) 0.027(8)
O2 0.065(7) 0.090(7) 0.050(5) 0.007(5) 0.019(5) 0.011(6)
C2 0.056(10) 0.089(12) 0.062(9) 0.012(8) -0.001(8) -0.012(9)
N2 0.099(11) 0.136(13) 0.069(8) 0.026(8) 0.025(8) 0.036(10)
O3 0.093(8) 0.087(7) 0.039(5) 0.000(4) 0.014(5) 0.005(6)
C3 0.082(12) 0.044(8) 0.070(9) 0.012(7) 0.018(9) 0.004(8)
N3 0.108(11) 0.095(10) 0.044(6) 0.009(6) 0.011(7) 0.021(9)
O4 0.072(7) 0.076(7) 0.081(6) 0.020(6) 0.016(5) 0.004(6)
C4 0.059(10) 0.066(10) 0.071(9) 0.008(8) 0.022(8) 0.014(9)
N4 0.075(9) 0.065(8) 0.087(8) 0.005(7) 0.002(7) -0.023(8)
O5 0.083(8) 0.060(7) 0.075(6) -0.004(5) 0.025(5) -0.013(6)
C5 0.068(10) 0.063(10) 0.055(8) 0.000(7) 0.015(7) 0.005(8)
N5 0.133(11) 0.098(10) 0.066(7) -0.018(7) 0.036(8) -0.037(9)
O6 0.054(7) 0.067(7) 0.079(6) -0.004(5) 0.015(5) 0.017(5)
C6 0.080(13) 0.079(12) 0.056(8) -0.002(7) 0.007(8) 0.018(10)
N6 0.059(9) 0.119(13) 0.103(10) 0.001(9) 0.009(8) 0.042(9)
C11 0.112(6) 0.105(6) 0.099(6) 0.004(6) 0.013(6) 0.013(6)
C12 0.116(6) 0.104(6) 0.100(6) 0.000(6) 0.013(6) 0.018(6)
C13 0.122(6) 0.106(6) 0.103(6) 0.001(6) 0.009(6) 0.011(6)
C14 0.120(6) 0.112(6) 0.099(6) 0.001(6) 0.013(6) 0.012(6)
C21 0.119(6) 0.112(6) 0.093(6) 0.006(6) 0.013(6) 0.015(6)
C22 0.122(6) 0.120(6) 0.098(6) 0.002(6) 0.018(6) 0.011(6)
C23 0.122(6) 0.117(6) 0.102(6) 0.006(6) 0.014(6) 0.014(6)
C24 0.127(6) 0.124(6) 0.105(6) 0.007(6) 0.011(6) 0.017(6)
C31 0.114(6) 0.106(6) 0.092(6) 0.002(5) 0.021(6) 0.014(6)
C32 0.116(6) 0.102(6) 0.090(6) 0.007(5) 0.011(6) 0.009(6)
C33 0.115(6) 0.106(6) 0.088(6) 0.006(5) 0.012(5) 0.014(6)
C34 0.109(6) 0.101(6) 0.085(6) 0.012(5) 0.018(5) 0.015(6)
C41 0.113(6) 0.102(6) 0.088(6) 0.008(5) 0.016(5) 0.017(6)
C42 0.112(6) 0.108(6) 0.091(6) 0.004(5) 0.013(6) 0.004(6)
C43 0.116(6) 0.112(6) 0.092(6) 0.006(6) 0.006(6) 0.008(6)
C44 0.120(6) 0.113(6) 0.091(6) 0.006(6) 0.010(6) 0.008(6)
C51 0.110(6) 0.101(6) 0.086(6) 0.000(5) 0.014(5) 0.005(6)
C52 0.121(6) 0.110(6) 0.097(6) 0.002(5) 0.019(6) 0.002(6)
C53 0.130(6) 0.120(6) 0.101(6) 0.000(6) 0.013(6) 0.016(6)
C54 0.132(6) 0.127(6) 0.111(6) 0.004(6) 0.012(6) 0.009(6)
C61 0.111(6) 0.107(6) 0.102(6) 0.004(6) 0.009(6) 0.013(6)
C62 0.116(6) 0.103(6) 0.091(6) -0.003(5) 0.014(6) 0.021(6)
C63 0.114(6) 0.102(6) 0.096(6) 0.002(5) 0.014(6) 0.017(6)
C64 0.120(6) 0.108(6) 0.097(6) 0.006(5) 0.009(6) 0.017(6)
C70 0.085(14) 0.136(18) 0.111(14) 0.035(13) 0.027(11) 0.016(13)
Cl1 0.162(6) 0.194(7) 0.121(4) 0.047(4) 0.064(4) 0.046(5)
Cl2 0.121(5) 0.235(9) 0.228(8) 0.091(7) 0.073(5) 0.011(6)
Cl3 0.213(8) 0.176(7) 0.153(6) 0.008(5) 0.003(6) -0.029(6)
C80 0.157(26) 0.151(24) 0.174(25) 0.018(20) 0.024(20) -0.015(20)
Cl4 0.223(10) 0.266(11) 0.180(8) -0.004(7) 0.051(7) -0.059(9)
Cl5 0.282(13) 0.192(9) 0.282(12) -0.095(9) -0.022(10) 0.002(9)
Cl6 0.152(9) 0.406(19) 0.340(15) -0.025(14) 0.040(9) -0.094(11)
C90 0.276(27) 0.290(28) 0.280(27) 0.018(15) 0.058(16) 0.010(15)
Cl7 0.143(14) 0.300(27) 0.109(9) 0.038(12) 0.049(9) 0.032(14)
Cl8 0.197(18) 0.225(21) 0.251(22) 0.129(19) 0.046(17) 0.067(17)
Cl9 0.094(10) 0.327(27) 0.174(14) -0.005(15) -0.005(9) 0.011(13)
C90' 0.280(27) 0.292(28) 0.284(27) 0.018(15) 0.058(16) 0.009(15)
Cl7' 0.244(20) 0.300(23) 0.140(12) -0.041(14) 0.045(13) -0.043(19)
Cl8' 0.275(24) 0.205(19) 0.335(25) -0.051(19) 0.083(21) 0.010(18)
Cl9' 0.337(37) 0.444(43) 0.353(35) 0.018(29) 0.071(27) -0.030(29)

loop_
_atom_site_label
_atom_site_type_symbol
_atom_site_fract_x
_atom_site_fract_y
_atom_site_fract_z
_atom_site_U_iso_or_equiv
_atom_site_thermal_displace_type
_atom_site_occupancy
_atom_site_calc_flag
_atom_site_refinement_flags
_atom_site_disorder_group
Hg Hg 0.23233(6) 0.28740(6) 0.75696(4) 0.0769(3) Uani 1 d . .
Br1 Br 0.38620(15) 0.32379(14) 0.68072(8) 0.0870(6) Uani 1 d . .
Br2 Br 0.06412(15) 0.22917(14) 0.66023(11) 0.0925(6) Uani 1 d . .
Br3 Br 0.3071(2) 0.1513(2) 0.84865(10) 0.0997(6) Uani 1 d . .
Br4 Br 0.1999(2) 0.4564(2) 0.82998(12) 0.1210(8) Uani 1 d . .
Mn Mn 0.2582(2) 0.2162(2) 0.25185(10) 0.0517(5) Uani 1 d . .
O1 O 0.1616(9) 0.3467(7) 0.2716(5) 0.069(3) Uani 1 d . .
C1 C 0.0688(16) 0.3728(14) 0.2503(9) 0.083(5) Uani 1 d . .
N1 N 0.0415(11) 0.4675(9) 0.2659(9) 0.096(5) Uani 1 d D .
H1A H -0.0272(11) 0.4821(9) 0.2547(9) 0.115 Uiso 1 calc R .
O2 O 0.2012(7) 0.2172(8) 0.1312(5) 0.067(3) Uani 1 d . .
C2 C 0.2396(12) 0.2098(13) 0.0720(8) 0.070(4) Uani 1 d . .
N2 N 0.1977(11) 0.2558(11) 0.0109(7) 0.099(5) Uani 1 d D .
H2A H 0.2310(11) 0.2514(11) -0.0292(7) 0.119 Uiso 1 calc R .
O3 O 0.3215(8) 0.2206(8) 0.3723(5) 0.073(3) Uani 1 d . .
C3 C 0.2979(13) 0.2430(10) 0.4346(8) 0.064(4) Uani 1 d . .
N3 N 0.3729(11) 0.2538(10) 0.4962(6) 0.082(4) Uani 1 d D .
H3A H 0.3525(11) 0.2704(10) 0.5407(6) 0.099 Uiso 1 calc R .
O4 O 0.1325(8) 0.1073(8) 0.2597(5) 0.075(3) Uani 1 d . .
C4 C 0.1160(12) 0.0200(12) 0.2817(8) 0.064(4) Uani 1 d . .
N4 N 0.0476(10) -0.0445(10) 0.2405(6) 0.078(4) Uani 1 d D .
H4A H 0.0388(10) -0.1070(10) 0.2573(6) 0.093 Uiso 1 calc R .
O5 O 0.3787(8) 0.3254(8) 0.2302(5) 0.072(3) Uani 1 d . .
C5 C 0.4183(12) 0.4080(12) 0.2600(7) 0.062(4) Uani 1 d . .
N5 N 0.4736(12) 0.4686(11) 0.2220(6) 0.098(5) Uani 1 d DU .
H5A H 0.5009(12) 0.5287(11) 0.2451(6) 0.118 Uiso 1 calc R .
O6 O 0.3534(8) 0.0833(7) 0.2399(5) 0.066(3) Uani 1 d . .
C6 C 0.4459(15) 0.0611(13) 0.2437(8) 0.072(4) Uani 1 d . .
N6 N 0.4727(10) -0.0306(11) 0.2209(8) 0.094(5) Uani 1 d D .
H6A H 0.5418(10) -0.0434(11) 0.2249(8) 0.113 Uiso 1 calc R .
C11 C -0.0157(16) 0.2981(15) 0.2106(10) 0.106(3) Uani 1 d U .
H11A H -0.0838(16) 0.3236(51) 0.2155(65) 0.159 Uiso 1 calc R .
H11B H -0.0073(66) 0.2334(33) 0.2327(52) 0.159 Uiso 1 calc R .
H11C H -0.0103(68) 0.2895(80) 0.1580(19) 0.159 Uiso 1 calc R .
C12 C 0.1150(14) 0.5480(13) 0.2997(9) 0.107(3) Uani 1 d DU .
H12A H 0.1714(14) 0.5198(13) 0.3344(9) 0.129 Uiso 1 calc R .
H12B H 0.0794(14) 0.5971(13) 0.3283(9) 0.129 Uiso 1 calc R .
C13 C 0.1618(14) 0.6023(13) 0.2401(9) 0.111(3) Uani 1 d DU .
H13A H 0.1996(14) 0.5539(13) 0.2127(9) 0.134 Uiso 1 calc R .
H13B H 0.1053(14) 0.6287(13) 0.2044(9) 0.134 Uiso 1 calc R .
C14 C 0.2367(14) 0.6899(12) 0.2764(9) 0.111(3) Uani 1 d DU .
H14A H 0.1997(14) 0.7367(12) 0.3057(9) 0.134 Uiso 1 calc R .
H14B H 0.2948(14) 0.6631(12) 0.3105(9) 0.134 Uiso 1 calc R .
C21 C 0.3278(16) 0.1451(15) 0.0660(10) 0.108(3) Uani 1 d U .
H21A H 0.3925(18) 0.1813(40) 0.0887(70) 0.163 Uiso 1 calc R .
H21B H 0.3294(67) 0.1272(89) 0.0137(10) 0.163 Uiso 1 calc R .
H21C H 0.3201(58) 0.0841(49) 0.0917(68) 0.163 Uiso 1 calc R .
C22 C 0.0993(14) 0.3142(12) 0.0045(11) 0.114(3) Uani 1 d DU .
H22A H 0.0646(14) 0.3118(12) -0.0479(11) 0.136 Uiso 1 calc R .
H22B H 0.0513(14) 0.2835(12) 0.0336(11) 0.136 Uiso 1 calc R .
C23 C 0.1247(13) 0.4201(12) 0.0327(10) 0.114(3) Uani 1 d DU .
H23A H 0.1671(13) 0.4517(12) 0.0002(10) 0.137 Uiso 1 calc R .
H23B H 0.1668(13) 0.4211(12) 0.0829(10) 0.137 Uiso 1 calc R .
C24 C 0.0262(14) 0.4842(14) 0.0363(6) 0.120(3) Uani 1 d DU .
H24A H -0.0241(14) 0.4445(14) 0.0583(6) 0.144 Uiso 1 calc R .
H24B H 0.0471(14) 0.5449(14) 0.0699(6) 0.144 Uiso 1 calc R .
C31 C 0.1867(15) 0.2622(15) 0.4437(10) 0.104(3) Uani 1 d U .
H31A H 0.1779(31) 0.2493(98) 0.4942(24) 0.156 Uiso 1 calc R .
H31B H 0.1394(16) 0.2176(70) 0.4082(51) 0.156 Uiso 1 calc R .
H31C H 0.1714(35) 0.3322(29) 0.4346(72) 0.156 Uiso 1 calc R .
C32 C 0.4842(14) 0.2409(11) 0.4966(10) 0.103(3) Uani 1 d DU .
H32A H 0.5241(14) 0.2986(11) 0.5253(10) 0.124 Uiso 1 calc R .
H32B H 0.4978(14) 0.2400(11) 0.4452(10) 0.124 Uiso 1 calc R .
C33 C 0.5211(14) 0.1432(9) 0.5308(9) 0.103(3) Uani 1 d DU .
H33A H 0.4979(14) 0.1399(9) 0.5791(9) 0.124 Uiso 1 calc R .
H33B H 0.5977(14) 0.1446(9) 0.5401(9) 0.124 Uiso 1 calc R .
C34 C 0.4806(14) 0.0483(7) 0.4816(8) 0.098(3) Uani 1 d DU .
H34A H 0.5042(14) 0.0507(7) 0.4333(8) 0.117 Uiso 1 calc R .
H34B H 0.4040(14) 0.0463(7) 0.4722(8) 0.117 Uiso 1 calc R .
C41 C 0.1723(15) -0.0083(14) 0.3552(9) 0.101(3) Uani 1 d U .
H41A H 0.1588(87) -0.0796(28) 0.3605(33) 0.151 Uiso 1 calc R .
H41B H 0.1480(79) 0.0317(76) 0.3950(9) 0.151 Uiso 1 calc R .
H41C H 0.2468(18) 0.0046(98) 0.3582(31) 0.151 Uiso 1 calc R .
C42 C -0.0148(14) -0.0211(15) 0.1694(7) 0.104(3) Uani 1 d DU .
H42A H -0.0348(14) 0.0497(15) 0.1732(7) 0.125 Uiso 1 calc R .
H42B H -0.0792(14) -0.0636(15) 0.1603(7) 0.125 Uiso 1 calc R .
C43 C 0.0400(15) -0.0369(15) 0.1038(6) 0.108(3) Uani 1 d DU .
H43A H 0.0509(15) -0.1093(15) 0.0946(6) 0.129 Uiso 1 calc R .
H43B H 0.1086(15) -0.0014(15) 0.1146(6) 0.129 Uiso 1 calc R .
C44 C -0.0263(13) 0.0041(16) 0.0330(6) 0.109(3) Uani 1 d DU .
H44A H -0.0935(13) -0.0340(16) 0.0213(6) 0.130 Uiso 1 calc R .
H44B H -0.0408(13) 0.0753(16) 0.0439(6) 0.130 Uiso 1 calc R .
C51 C 0.4151(15) 0.4445(14) 0.3387(9) 0.100(3) Uani 1 d U .
H51A H 0.4208(105) 0.5179(15) 0.3434(19) 0.150 Uiso 1 calc R .
H51B H 0.4729(62) 0.4173(83) 0.3718(12) 0.150 Uiso 1 calc R .
H51C H 0.3496(47) 0.4220(86) 0.3521(25) 0.150 Uiso 1 calc R .
C52 C 0.4916(16) 0.4416(14) 0.1448(8) 0.110(3) Uani 1 d DU .
H52A H 0.5663(16) 0.4322(14) 0.1454(8) 0.131 Uiso 1 calc R .
H52B H 0.4538(16) 0.3778(14) 0.1257(8) 0.131 Uiso 1 calc R .
C53 C 0.4555(16) 0.5222(14) 0.0954(7) 0.118(3) Uani 1 d DU .
H53A H 0.5037(16) 0.5812(14) 0.1086(7) 0.142 Uiso 1 calc R .
H53B H 0.3866(16) 0.5425(14) 0.1047(7) 0.142 Uiso 1 calc R .
C54 C 0.4475(9) 0.4918(17) 0.0103(7) 0.125(3) Uani 1 d DU .
H54A H 0.4244(9) 0.4205(17) -0.0002(7) 0.149 Uiso 1 calc R .
H54B H 0.3963(9) 0.5333(17) -0.0190(7) 0.149 Uiso 1 calc R .
C61 C 0.5361(15) 0.1368(15) 0.2730(10) 0.108(3) Uani 1 d U .
H61A H 0.6008(22) 0.1011(19) 0.2830(73) 0.162 Uiso 1 calc R .
H61B H 0.5236(54) 0.1721(75) 0.3189(43) 0.162 Uiso 1 calc R .
H61C H 0.5412(70) 0.1854(65) 0.2360(34) 0.162 Uiso 1 calc R .
C62 C 0.3963(14) -0.1116(13) 0.1897(9) 0.104(3) Uani 1 d DU .
H62A H 0.4278(14) -0.1581(13) 0.1565(9) 0.125 Uiso 1 calc R .
H62B H 0.3360(14) -0.0822(13) 0.1595(9) 0.125 Uiso 1 calc R .
C63 C 0.3593(14) -0.1704(12) 0.2493(9) 0.105(3) Uani 1 d DU .
H63A H 0.3287(14) -0.1237(12) 0.2828(9) 0.126 Uiso 1 calc R .
H63B H 0.4196(14) -0.2006(12) 0.2790(9) 0.126 Uiso 1 calc R .
C64 C 0.2794(14) -0.2532(12) 0.2169(9) 0.109(3) Uani 1 d DU .
H64A H 0.3113(14) -0.3017(12) 0.1854(9) 0.131 Uiso 1 calc R .
H64B H 0.2211(14) -0.2234(12) 0.1850(9) 0.131 Uiso 1 calc R .
C70 C 0.1386(15) -0.0311(17) 0.6008(10) 0.108(6) Uani 1 d . .
H70A H 0.0945(15) 0.0282(17) 0.6048(10) 0.130 Uiso 1 calc R .
Cl1 Cl 0.1579(6) -0.0862(6) 0.6872(3) 0.152(3) Uani 1 d . .
Cl2 Cl 0.2601(6) 0.0120(7) 0.5834(5) 0.186(3) Uani 1 d . .
Cl3 Cl 0.0759(7) -0.1132(7) 0.5309(4) 0.185(3) Uani 1 d . .
C80 C 0.7623(22) 0.4488(22) 0.4013(16) 0.161(10) Uani 1 d . .
H80A H 0.7407(22) 0.5080(22) 0.3724(16) 0.194 Uiso 1 calc R .
Cl4 Cl 0.7008(8) 0.4587(9) 0.4791(5) 0.223(4) Uani 1 d . .
Cl5 Cl 0.7243(10) 0.3477(8) 0.3435(7) 0.265(6) Uani 1 d . .
Cl6 Cl 0.8916(8) 0.4622(12) 0.4265(8) 0.304(7) Uani 1 d . .
C90 C 0.3073(17) 0.7652(25) -0.0634(16) 0.281(24) Uani 0.50 d PDU 1
H90 H 0.3095(17) 0.7061(25) -0.0992(16) 0.337 Uiso 0.50 calc PR 1
Cl7 Cl 0.2165(14) 0.7420(22) -0.0078(9) 0.179(8) Uani 0.50 d PD 1
Cl8 Cl 0.2766(16) 0.8719(18) -0.1116(13) 0.218(9) Uani 0.50 d PD 1
Cl9 Cl 0.4272(11) 0.7833(19) -0.0042(9) 0.202(8) Uani 0.50 d PD 1
C90' C 0.3300(30) 0.7896(29) -0.0510(14) 0.284(24) Uani 0.50 d PDU 2
H90' H 0.3705(30) 0.7304(29) -0.0340(14) 0.341 Uiso 0.50 calc PR 2
Cl7' Cl 0.2929(19) 0.7776(22) -0.1461(10) 0.230(10) Uani 0.50 d PDU 2
Cl8' Cl 0.4068(20) 0.8991(19) -0.0279(16) 0.271(12) Uani 0.50 d PDU 2
Cl9' Cl 0.2208(31) 0.7959(38) -0.0106(21) 0.378(28) Uani 0.50 d PDU 2

loop_
_atom_type_symbol
_atom_type_description
_atom_type_scat_dispersion_real
_atom_type_scat_dispersion_imag
_atom_type_scat_source
C C 0.0033 0.0016 'International Tables Vol C Tables 4.2.6.8 and 6.1.1.4'
H H 0.0000 0.0000 'International Tables Vol C Tables 4.2.6.8 and 6.1.1.4'
N N 0.0061 0.0033 'International Tables Vol C Tables 4.2.6.8 and 6.1.1.4'
O O 0.0106 0.0060 'International Tables Vol C Tables 4.2.6.8 and 6.1.1.4'
Cl Cl 0.1484 0.1585 'International Tables Vol C Tables 4.2.6.8 and 6.1.1.4'
Br Br -0.2901 2.4595 'International Tables Vol C Tables 4.2.6.8 and 6.1.1.4'
Mn Mn 0.3368 0.7283 'International Tables Vol C Tables 4.2.6.8 and 6.1.1.4'
Hg Hg -2.3894 9.2266 'International Tables Vol C Tables 4.2.6.8 and 6.1.1.4'

loop_
_geom_angle_atom_site_label_1
_geom_angle_atom_site_label_2
_geom_angle_atom_site_label_3
_geom_angle
_geom_angle_site_symmetry_1
_geom_angle_site_symmetry_3
_geom_angle_publ_flag
Br4 Hg Br3 111.25(7) . . ?
Br4 Hg Br2 109.99(7) . . ?
Br3 Hg Br2 115.35(7) . . ?
Br4 Hg Br1 107.68(8) . . ?
Br3 Hg Br1 104.13(7) . . ?
Br2 Hg Br1 107.97(6) . . ?
O4 Mn O2 89.4(4) . . ?
O4 Mn O6 85.7(4) . . ?
O2 Mn O6 93.6(4) . . ?
O4 Mn O3 93.5(4) . . ?
O2 Mn O3 177.1(4) . . ?
O6 Mn O3 86.7(4) . . ?
O4 Mn O5 173.5(4) . . ?
O2 Mn O5 84.2(4) . . ?
O6 Mn O5 94.5(4) . . ?
O3 Mn O5 93.0(4) . . ?
O4 Mn O1 92.6(4) . . ?
O2 Mn O1 89.9(4) . . ?
O6 Mn O1 176.1(3) . . ?
O3 Mn O1 89.9(4) . . ?
O5 Mn O1 87.6(4) . . ?
C1 O1 Mn 137.5(11) . . ?
O1 C1 N1 120.2(17) . . ?
O1 C1 C11 121.9(17) . . ?
N1 C1 C11 117.8(18) . . ?
C1 N1 C12 123.8(16) . . ?
C2 O2 Mn 137.1(9) . . ?
O2 C2 N2 121.6(15) . . ?
O2 C2 C21 121.0(14) . . ?
N2 C2 C21 117.3(15) . . ?
C2 N2 C22 124.1(14) . . ?
C3 O3 Mn 141.9(10) . . ?
O3 C3 N3 120.2(14) . . ?
O3 C3 C31 121.7(14) . . ?
N3 C3 C31 118.0(14) . . ?
C3 N3 C32 124.8(13) . . ?
C4 O4 Mn 141.9(10) . . ?
O4 C4 N4 120.4(13) . . ?
O4 C4 C41 119.7(15) . . ?
N4 C4 C41 119.8(15) . . ?
C4 N4 C42 123.4(14) . . ?
C5 O5 Mn 136.0(10) . . ?
O5 C5 N5 120.4(13) . . ?
O5 C5 C51 124.0(14) . . ?
N5 C5 C51 115.5(14) . . ?
C5 N5 C52 123.3(14) . . ?
C6 O6 Mn 140.2(11) . . ?
O6 C6 N6 121.7(16) . . ?
O6 C6 C61 122.5(16) . . ?
N6 C6 C61 115.9(16) . . ?
C6 N6 C62 123.1(15) . . ?
N1 C12 C13 111.3(13) . . ?
C14 C13 C12 110.8(12) . . ?
C64 C14 C13 110.7(12) 1_565 . ?
C23 C22 N2 109.7(13) . . ?
C22 C23 C24 113.5(14) . . ?
C24 C24 C23 114.5(16) 2_565 . ?
N3 C32 C33 111.7(13) . . ?
C32 C33 C34 113.4(12) . . ?
C33 C34 C34 111.5(14) . 2_656 ?
N4 C42 C43 114.0(13) . . ?
C42 C43 C44 110.0(12) . . ?
C44 C44 C43 112.8(15) 2 . ?
C53 C52 N5 110.3(13) . . ?
C52 C53 C54 114.4(14) . . ?
C54 C54 C53 108.4(15) 2_665 . ?
N6 C62 C63 112.6(13) . . ?
C62 C63 C64 112.5(13) . . ?
C63 C64 C14 113.4(12) . 1_545 ?
Cl3 C70 Cl2 112.2(12) . . ?
Cl3 C70 Cl1 111.6(12) . . ?
Cl2 C70 Cl1 108.5(10) . . ?
Cl5 C80 Cl6 113.4(19) . . ?
Cl5 C80 Cl4 114.4(17) . . ?
Cl6 C80 Cl4 111.0(17) . . ?
Cl7 C90 Cl8 110.2(18) . . ?
Cl7 C90 Cl9 106.6(17) . . ?
Cl8 C90 Cl9 110.6(17) . . ?
Cl9' C90' Cl7' 109.0(21) . . ?
Cl9' C90' Cl8' 110.4(22) . . ?
Cl7' C90' Cl8' 108.2(19) . . ?

loop_
_geom_bond_atom_site_label_1
_geom_bond_atom_site_label_2
_geom_bond_distance
_geom_bond_site_symmetry_2
_geom_bond_publ_flag
Hg Br4 2.582(2) . ?
Hg Br3 2.596(2) . ?
Hg Br2 2.598(2) . ?
Hg Br1 2.644(2) . ?
Mn O4 2.157(11) . ?
Mn O2 2.170(9) . ?
Mn O6 2.174(10) . ?
Mn O3 2.179(8) . ?
Mn O5 2.183(10) . ?
Mn O1 2.185(10) . ?
O1 C1 1.25(2) . ?
C1 N1 1.32(2) . ?
C1 C11 1.50(2) . ?
N1 C12 1.43(2) . ?
O2 C2 1.25(2) . ?
C2 N2 1.33(2) . ?
C2 C21 1.45(2) . ?
N2 C22 1.49(2) . ?
O3 C3 1.23(2) . ?
C3 N3 1.34(2) . ?
C3 C31 1.49(2) . ?
N3 C32 1.44(2) . ?
O4 C4 1.26(2) . ?
C4 N4 1.30(2) . ?
C4 C41 1.47(2) . ?
N4 C42 1.446(14) . ?
O5 C5 1.23(2) . ?
C5 N5 1.34(2) . ?
C5 C51 1.47(2) . ?
N5 C52 1.472(15) . ?
O6 C6 1.22(2) . ?
C6 N6 1.32(2) . ?
C6 C61 1.51(2) . ?
N6 C62 1.44(2) . ?
C12 C13 1.520(15) . ?
C13 C14 1.518(15) . ?
C14 C64 1.512(13) 1_565 ?
C22 C23 1.46(2) . ?
C23 C24 1.54(2) . ?
C24 C24 1.46(2) 2_565 ?
C32 C33 1.506(14) . ?
C33 C34 1.508(15) . ?
C34 C34 1.52(2) 2_656 ?
C42 C43 1.48(2) . ?
C43 C44 1.540(15) . ?
C44 C44 1.47(2) 2 ?
C52 C53 1.46(2) . ?
C53 C54 1.54(2) . ?
C54 C54 1.48(2) 2_665 ?
C62 C63 1.494(15) . ?
C63 C64 1.494(15) . ?
C64 C14 1.512(13) 1_545 ?
C70 Cl3 1.68(2) . ?
C70 Cl2 1.73(2) . ?
C70 Cl1 1.74(2) . ?
C80 Cl5 1.64(3) . ?
C80 Cl6 1.65(3) . ?
C80 Cl4 1.72(3) . ?
C90 Cl7 1.70(2) . ?
C90 Cl8 1.71(2) . ?
C90 Cl9 1.72(2) . ?
C90' Cl9' 1.69(2) . ?
C90' Cl7' 1.69(2) . ?
C90' Cl8' 1.71(2) . ?
